data_1544684
loop_
_publ_author_name
'Takeuchi, Y.'

_publ_section_title
;
 The crystal structure of vonsenite
;
_journal_name_full 'Mineralogical Journal'
_journal_page_first 19
_journal_page_last 26
_journal_volume 2
_journal_year 1956
_chemical_formula_sum 'B4 Fe9 Mg3 O20'
_chemical_name_common 8(Fe0.625Mg0.375)O*2Fe2O3*2B2O3
_chemical_name_mineral vonsenite
_space_group_IT_number 55
_space_group_name_H-M_alt 'P b a m'
_symmetry_space_group_name_Hall '-P 2 2ab'
_symmetry_space_group_name_H-M 'P b a m'
_cell_angle_alpha 90
_cell_angle_beta 90
_cell_angle_gamma 90
_cell_formula_units_Z 1
_cell_length_a 9.73000
_cell_length_b 12.35700
_cell_length_c 3.05500
_cell_volume 367.314
_cod_data_source_file vonsenite.cif
_cod_data_source_block vonsenite
_cod_original_formula_sum 'Fe9 Mg3 B4 O20'
_cod_database_code 1544684

loop_
_space_group_symop_operation_xyz
'x, y, z'
'-x, -y, -z'
'-x, -y, z'
'x, y, -z'
'-x+1/2, y+1/2, -z'
'x+1/2, -y+1/2, z'
'x+1/2, -y+1/2, -z'
'-x+1/2, y+1/2, z'

loop_
_atom_site_label
_atom_site_occupancy
_atom_site_fract_x
_atom_site_fract_y
_atom_site_fract_z
_atom_site_adp_type
_atom_site_B_iso_or_equiv
_atom_site_type_symbol
O1 1.0 0.160000 -0.045000 0.000000 Biso 1.000000 O
O2 1.0 0.114000 0.146000 0.500000 Biso 1.000000 O
O3 1.0 0.125000 0.375000 0.000000 Biso 1.000000 O
O4 1.0 0.384000 0.085000 0.500000 Biso 1.000000 O
O5 1.0 0.350000 0.260000 0.000000 Biso 1.000000 O
B 1.0 0.271000 0.355000 0.000000 Biso 1.000000 B
FeMg1 1.0 0.000000 0.000000 0.500000 Biso 1.000000 Fe
FeMg2 1.0 0.500000 0.000000 0.000000 Biso 1.000000 Fe
FeMg3 1.0 -0.001000 0.277000 0.500000 Biso 1.000000 Fe
Fe3+ 1.0 0.247000 0.114000 0.000000 Biso 1.000000 Fe
